data_4023885
loop_
_publ_author_name
'Tetsuharu Hori'
'Yuko Otani'
'Masatoshi Kawahata'
'Kentaro Yamaguchi'
'Tomohiko Ohwada'

_publ_section_title
;
 Nonplanar Structures of Thioamides Derived from
 7-Azabicyclo[2.2.1]heptane. Electronically Tunable
 Planarity of Thioamides
;
_journal_name_full 'Journal of Organic Chemistry'
_journal_page_first 9102
_journal_page_last 9108
_journal_paper_doi 10.1021/jo801996b
_journal_volume 73
_journal_year 2008
_chemical_formula_moiety 'C9 H11 N S'
_chemical_formula_sum 'C9 H11 N S'
_chemical_formula_weight 165.25
_chemical_name_systematic
; 
 ? 
;
_space_group_IT_number 14
_symmetry_cell_setting monoclinic
_symmetry_space_group_name_Hall '-P 2yn'
_symmetry_space_group_name_H-M 'P 1 21/n 1'
_atom_sites_solution_hydrogens geom
_atom_sites_solution_primary direct
_atom_sites_solution_secondary difmap
_audit_creation_method SHELXL-97
_cell_angle_alpha 90.00
_cell_angle_beta 99.402(2)
_cell_angle_gamma 90.00
_cell_formula_units_Z 4
_cell_length_a 5.8821(8)
_cell_length_b 12.6936(17)
_cell_length_c 12.0076(16)
_cell_measurement_reflns_used 2173
_cell_measurement_temperature 90
_cell_measurement_theta_max 28.09
_cell_measurement_theta_min 2.35
_cell_volume 884.5(2)
_computing_cell_refinement SMART
_computing_data_collection 'SMART (Bruker, 1998)'
_computing_data_reduction 'SAINT (Bruker, 1998)'
_computing_molecular_graphics 'ORTEP-3 for Windows (Farrugia, 1997)'
_computing_publication_material 'SHELXL-97 (Sheldrick, 1997)'
_computing_structure_refinement 'SHELXL-97 (Sheldrick, 1997)'
_computing_structure_solution 'SHELXS-97 (Sheldrick, 1990)'
_diffrn_ambient_temperature 90
_diffrn_detector_area_resol_mean 8.333
_diffrn_measured_fraction_theta_full 0.997
_diffrn_measured_fraction_theta_max 0.952
_diffrn_measurement_device_type 'Bruker SMART 1000 CCD area detector'
_diffrn_measurement_method '\f and \w scans'
_diffrn_radiation_monochromator graphite
_diffrn_radiation_source 'fine-focus sealed tube'
_diffrn_radiation_type MoK\a
_diffrn_radiation_wavelength 0.71073
_diffrn_reflns_av_R_equivalents 0.0315
_diffrn_reflns_av_sigmaI/netI 0.0363
_diffrn_reflns_limit_h_max 6
_diffrn_reflns_limit_h_min -7
_diffrn_reflns_limit_k_max 13
_diffrn_reflns_limit_k_min -16
_diffrn_reflns_limit_l_max 15
_diffrn_reflns_limit_l_min -15
_diffrn_reflns_number 5316
_diffrn_reflns_theta_full 25.00
_diffrn_reflns_theta_max 28.26
_diffrn_reflns_theta_min 2.35
_diffrn_standards_decay_% 0
_diffrn_standards_number 0
_exptl_absorpt_coefficient_mu 0.299
_exptl_absorpt_correction_type none
_exptl_crystal_colour colourless
_exptl_crystal_density_diffrn 1.241
_exptl_crystal_density_method 'not measured'
_exptl_crystal_description prismatic
_exptl_crystal_F_000 352
_exptl_crystal_size_max 0.30
_exptl_crystal_size_mid 0.30
_exptl_crystal_size_min 0.20
_refine_diff_density_max 0.311
_refine_diff_density_min -0.262
_refine_diff_density_rms 0.056
_refine_ls_extinction_method none
_refine_ls_goodness_of_fit_ref 1.041
_refine_ls_hydrogen_treatment constr
_refine_ls_matrix_type full
_refine_ls_number_parameters 102
_refine_ls_number_reflns 2086
_refine_ls_number_restraints 0
_refine_ls_restrained_S_all 1.041
_refine_ls_R_factor_all 0.0436
_refine_ls_R_factor_gt 0.0347
_refine_ls_shift/su_max 0.000
_refine_ls_shift/su_mean 0.000
_refine_ls_structure_factor_coef Fsqd
_refine_ls_weighting_details 'calc w=1/[\s^2^(Fo^2^)+(0.0408P)^2^+0.4586P] where P=(Fo^2^+2Fc^2^)/3'
_refine_ls_weighting_scheme calc
_refine_ls_wR_factor_gt 0.0877
_refine_ls_wR_factor_ref 0.0927
_reflns_number_gt 1757
_reflns_number_total 2086
_reflns_threshold_expression I>2\s(I)
_cod_data_source_file jo801996b_si_002_12.cif
_cod_data_source_block 3a
_cod_original_sg_symbol_H-M 'P 21/n'
_cod_database_code 4023885

loop_
_symmetry_equiv_pos_as_xyz
'x, y, z'
'-x+1/2, y+1/2, -z+1/2'
'-x, -y, -z'
'x-1/2, -y-1/2, z-1/2'

loop_
_atom_site_label
_atom_site_type_symbol
_atom_site_fract_x
_atom_site_fract_y
_atom_site_fract_z
_atom_site_U_iso_or_equiv
_atom_site_adp_type
_atom_site_occupancy
_atom_site_symmetry_multiplicity
_atom_site_calc_flag
_atom_site_refinement_flags
_atom_site_disorder_assembly
_atom_site_disorder_group
C1 C -0.2893(3) 0.87459(13) -0.06478(14) 0.0296(4) Uani 1 1 d . . .
H1A H -0.4488 0.8999 -0.0806 0.036 Uiso 1 1 calc R . .
H1B H -0.2271 0.8698 -0.1355 0.036 Uiso 1 1 calc R . .
H1C H -0.1960 0.9238 -0.0135 0.036 Uiso 1 1 calc R . .
C2 C -0.4681(3) 0.69990(12) -0.06483(12) 0.0201(3) Uani 1 1 d . . .
H2A H -0.4781 0.7023 -0.1471 0.024 Uiso 1 1 calc R . .
H2B H -0.6152 0.7226 -0.0444 0.024 Uiso 1 1 calc R . .
H2C H -0.4342 0.6277 -0.0382 0.024 Uiso 1 1 calc R . .
C3 C -0.1111(2) 0.74167(11) 0.06826(11) 0.0149(3) Uani 1 1 d . . .
C4 C -0.1321(2) 0.63882(10) 0.12617(11) 0.0144(3) Uani 1 1 d . . .
C5 C -0.3156(2) 0.62051(11) 0.18484(12) 0.0175(3) Uani 1 1 d . . .
H5 H -0.4325 0.6722 0.1845 0.021 Uiso 1 1 calc R . .
C6 C -0.3269(3) 0.52681(12) 0.24361(12) 0.0205(3) Uani 1 1 d . . .
H6 H -0.4505 0.5150 0.2840 0.025 Uiso 1 1 calc R . .
C7 C -0.1578(3) 0.45041(11) 0.24342(12) 0.0200(3) Uani 1 1 d . . .
H7 H -0.1657 0.3865 0.2838 0.024 Uiso 1 1 calc R . .
C8 C 0.0227(3) 0.46744(11) 0.18410(12) 0.0192(3) Uani 1 1 d . . .
H8 H 0.1364 0.4145 0.1826 0.023 Uiso 1 1 calc R . .
C9 C 0.0374(2) 0.56185(11) 0.12697(12) 0.0172(3) Uani 1 1 d . . .
H9 H 0.1635 0.5740 0.0883 0.021 Uiso 1 1 calc R . .
N1 N -0.2836(2) 0.77056(10) -0.01216(10) 0.0182(3) Uani 1 1 d . . .
S1 S 0.12375(6) 0.81572(3) 0.11091(3) 0.01894(12) Uani 1 1 d . . .

loop_
_atom_site_aniso_label
_atom_site_aniso_U_11
_atom_site_aniso_U_22
_atom_site_aniso_U_33
_atom_site_aniso_U_23
_atom_site_aniso_U_13
_atom_site_aniso_U_12
C1 0.0337(9) 0.0246(8) 0.0279(8) 0.0103(7) -0.0029(7) -0.0004(7)
C2 0.0167(7) 0.0260(8) 0.0163(7) -0.0013(6) -0.0007(5) -0.0008(6)
C3 0.0158(7) 0.0156(7) 0.0139(6) -0.0021(5) 0.0039(5) 0.0013(5)
C4 0.0148(7) 0.0146(6) 0.0127(6) -0.0017(5) -0.0012(5) -0.0011(5)
C5 0.0144(7) 0.0178(7) 0.0202(7) 0.0001(5) 0.0025(5) 0.0013(5)
C6 0.0182(7) 0.0221(7) 0.0210(7) 0.0020(6) 0.0033(6) -0.0035(6)
C7 0.0222(7) 0.0156(7) 0.0201(7) 0.0017(5) -0.0026(6) -0.0020(5)
C8 0.0194(7) 0.0183(7) 0.0183(7) -0.0021(5) -0.0016(6) 0.0043(5)
C9 0.0158(7) 0.0200(7) 0.0153(6) -0.0015(5) 0.0009(5) 0.0002(5)
N1 0.0187(6) 0.0185(6) 0.0165(6) 0.0022(5) -0.0002(5) -0.0009(5)
S1 0.0173(2) 0.0177(2) 0.0214(2) -0.00181(13) 0.00180(13) -0.00316(13)

loop_
_atom_type_symbol
_atom_type_description
_atom_type_scat_dispersion_real
_atom_type_scat_dispersion_imag
_atom_type_scat_source
C C 0.0033 0.0016 'International Tables Vol C Tables 4.2.6.8 and 6.1.1.4'
N N 0.0061 0.0033 'International Tables Vol C Tables 4.2.6.8 and 6.1.1.4'
S S 0.1246 0.1234 'International Tables Vol C Tables 4.2.6.8 and 6.1.1.4'
H H 0.0000 0.0000 'International Tables Vol C Tables 4.2.6.8 and 6.1.1.4'

loop_
_geom_angle_atom_site_label_1
_geom_angle_atom_site_label_2
_geom_angle_atom_site_label_3
_geom_angle
_geom_angle_site_symmetry_1
_geom_angle_site_symmetry_3
_geom_angle_publ_flag
N1 C1 H1A 109.5 . . ?
N1 C1 H1B 109.5 . . ?
H1A C1 H1B 109.5 . . ?
N1 C1 H1C 109.5 . . ?
H1A C1 H1C 109.5 . . ?
H1B C1 H1C 109.5 . . ?
N1 C2 H2A 109.5 . . ?
N1 C2 H2B 109.5 . . ?
H2A C2 H2B 109.5 . . ?
N1 C2 H2C 109.5 . . ?
H2A C2 H2C 109.5 . . ?
H2B C2 H2C 109.5 . . ?
N1 C3 C4 117.82(12) . . ?
N1 C3 S1 123.89(11) . . ?
C4 C3 S1 118.26(10) . . ?
C5 C4 C9 119.25(13) . . ?
C5 C4 C3 120.54(12) . . ?
C9 C4 C3 120.14(12) . . ?
C6 C5 C4 120.10(13) . . ?
C6 C5 H5 119.9 . . ?
C4 C5 H5 119.9 . . ?
C5 C6 C7 120.20(14) . . ?
C5 C6 H6 119.9 . . ?
C7 C6 H6 119.9 . . ?
C8 C7 C6 119.98(13) . . ?
C8 C7 H7 120.0 . . ?
C6 C7 H7 120.0 . . ?
C7 C8 C9 120.09(13) . . ?
C7 C8 H8 120.0 . . ?
C9 C8 H8 120.0 . . ?
C8 C9 C4 120.35(13) . . ?
C8 C9 H9 119.8 . . ?
C4 C9 H9 119.8 . . ?
C3 N1 C1 121.52(13) . . ?
C3 N1 C2 124.43(12) . . ?
C1 N1 C2 113.71(12) . . ?

loop_
_geom_bond_atom_site_label_1
_geom_bond_atom_site_label_2
_geom_bond_distance
_geom_bond_site_symmetry_2
_geom_bond_publ_flag
C1 N1 1.4619(19) . ?
C1 H1A 0.9800 . ?
C1 H1B 0.9800 . ?
C1 H1C 0.9800 . ?
C2 N1 1.4691(18) . ?
C2 H2A 0.9800 . ?
C2 H2B 0.9800 . ?
C2 H2C 0.9800 . ?
C3 N1 1.3328(18) . ?
C3 C4 1.4937(19) . ?
C3 S1 1.6802(14) . ?
C4 C5 1.4015(19) . ?
C4 C9 1.3949(19) . ?
C5 C6 1.390(2) . ?
C5 H5 0.9500 . ?
C6 C7 1.389(2) . ?
C6 H6 0.9500 . ?
C7 C8 1.389(2) . ?
C7 H7 0.9500 . ?
C8 C9 1.390(2) . ?
C8 H8 0.9500 . ?
C9 H9 0.9500 . ?

loop_
_geom_torsion_atom_site_label_1
_geom_torsion_atom_site_label_2
_geom_torsion_atom_site_label_3
_geom_torsion_atom_site_label_4
_geom_torsion
_geom_torsion_site_symmetry_1
_geom_torsion_site_symmetry_2
_geom_torsion_site_symmetry_3
_geom_torsion_site_symmetry_4
_geom_torsion_publ_flag
N1 C3 C4 C5 -59.65(18) . . . . ?
S1 C3 C4 C5 118.46(13) . . . . ?
N1 C3 C4 C9 123.49(14) . . . . ?
S1 C3 C4 C9 -58.40(16) . . . . ?
C9 C4 C5 C6 0.4(2) . . . . ?
C3 C4 C5 C6 -176.48(12) . . . . ?
C4 C5 C6 C7 -0.7(2) . . . . ?
C5 C6 C7 C8 -0.2(2) . . . . ?
C6 C7 C8 C9 1.4(2) . . . . ?
C7 C8 C9 C4 -1.8(2) . . . . ?
C5 C4 C9 C8 0.8(2) . . . . ?
C3 C4 C9 C8 177.75(12) . . . . ?
C4 C3 N1 C1 173.35(13) . . . . ?
S1 C3 N1 C1 -4.6(2) . . . . ?
C4 C3 N1 C2 -13.8(2) . . . . ?
S1 C3 N1 C2 168.25(11) . . . . ?

loop_
_cod_related_entry_id
_cod_related_entry_database
_cod_related_entry_code
1 ChemSpider 123415
